data_7206714
loop_
_publ_author_name
'Hou, Gui-Ge'
'Wu, Yan'
'Ma, Jian-Ping'
'Dong, Yu-Bin'

_publ_section_title
;
 Synthesis, structural characterization and properties of Ag(i)-complexes
 based on double-armed 1,3,4-oxadiazole bridging ligands
;
_journal_issue 22
_journal_name_full CrystEngComm
_journal_page_first 6850
_journal_paper_doi 10.1039/c1ce05718a
_journal_volume 13
_journal_year 2011
_chemical_formula_sum 'C78 H58 Ag2 F12 N8 O6 P2'
_chemical_formula_weight 1709.00
_chemical_name_systematic
;
?
;
_space_group_IT_number 50
_symmetry_cell_setting orthorhombic
_symmetry_space_group_name_Hall '-P 2ab 2b'
_symmetry_space_group_name_H-M 'P b a n :2'
_atom_sites_solution_hydrogens geom
_atom_sites_solution_primary direct
_atom_sites_solution_secondary difmap
_audit_creation_method SHELXL-97
_cell_angle_alpha 90.00
_cell_angle_beta 90.00
_cell_angle_gamma 90.00
_cell_formula_units_Z 2
_cell_length_a 16.936(3)
_cell_length_b 13.756(2)
_cell_length_c 15.609(2)
_cell_measurement_reflns_used 2402
_cell_measurement_temperature 298(2)
_cell_measurement_theta_max 20.856
_cell_measurement_theta_min 2.311
_cell_volume 3636.5(10)
_computing_cell_refinement 'Bruker SMART'
_computing_data_collection 'Bruker SMART'
_computing_data_reduction 'Bruker SAINT'
_computing_molecular_graphics 'Bruker SHELXTL'
_computing_publication_material 'Bruker SHELXTL'
_computing_structure_refinement 'SHELXL-97 (Sheldrick, 1997)'
_computing_structure_solution 'SHELXS-97 (Sheldrick, 1990)'
_diffrn_ambient_temperature 298(2)
_diffrn_measured_fraction_theta_full 0.999
_diffrn_measured_fraction_theta_max 0.999
_diffrn_measurement_device_type 'CCD area detector'
_diffrn_measurement_method 'phi and omega scans'
_diffrn_radiation_monochromator graphite
_diffrn_radiation_source 'fine-focus sealed tube'
_diffrn_radiation_type MoK\a
_diffrn_radiation_wavelength 0.71073
_diffrn_reflns_av_R_equivalents 0.0551
_diffrn_reflns_av_sigmaI/netI 0.0425
_diffrn_reflns_limit_h_max 20
_diffrn_reflns_limit_h_min -20
_diffrn_reflns_limit_k_max 16
_diffrn_reflns_limit_k_min -8
_diffrn_reflns_limit_l_max 17
_diffrn_reflns_limit_l_min -18
_diffrn_reflns_number 13999
_diffrn_reflns_theta_full 25.03
_diffrn_reflns_theta_max 25.03
_diffrn_reflns_theta_min 1.91
_exptl_absorpt_coefficient_mu 0.673
_exptl_absorpt_correction_T_max 0.5074
_exptl_absorpt_correction_T_min 0.4086
_exptl_absorpt_correction_type multi-scan
_exptl_absorpt_process_details sadabs
_exptl_crystal_colour colourless
_exptl_crystal_density_diffrn 1.561
_exptl_crystal_density_method 'not measured'
_exptl_crystal_description block
_exptl_crystal_F_000 1724
_exptl_crystal_size_max 0.25
_exptl_crystal_size_mid 0.20
_exptl_crystal_size_min 0.18
_refine_diff_density_max 0.717
_refine_diff_density_min -0.498
_refine_diff_density_rms 0.076
_refine_ls_extinction_method none
_refine_ls_goodness_of_fit_ref 1.077
_refine_ls_hydrogen_treatment constr
_refine_ls_matrix_type full
_refine_ls_number_parameters 240
_refine_ls_number_reflns 3226
_refine_ls_number_restraints 11
_refine_ls_restrained_S_all 1.075
_refine_ls_R_factor_all 0.0961
_refine_ls_R_factor_gt 0.0671
_refine_ls_shift/su_max 0.000
_refine_ls_shift/su_mean 0.000
_refine_ls_structure_factor_coef Fsqd
_refine_ls_weighting_details 'calc w=1/[\s^2^(Fo^2^)+(0.0892P)^2^+2.4561P] where P=(Fo^2^+2Fc^2^)/3'
_refine_ls_weighting_scheme calc
_refine_ls_wR_factor_gt 0.1617
_refine_ls_wR_factor_ref 0.1815
_reflns_number_gt 2260
_reflns_number_total 3226
_reflns_threshold_expression >2sigma(I)
_cod_data_source_file c1ce05718a.txt
_cod_data_source_block 1
_cod_depositor_comments
;
The following automatic conversions were performed:

'_symmetry_cell_setting' value 'Orthorhombic' changed to
'orthorhombic' according to
/home/saulius/struct/CIF-dictionaries/cif_core.dic dictionary named
'cif_core.dic' version 2.4.1 from 2010-06-29.

Automatic conversion script
Id: cif_fix_values 1715 2011-07-08 13:25:40Z adriana 

2018-09-03
Z value and formula fixed to values more according to usual
chemical conventions.                 miguel
;
_cod_original_formula_sum 'C39 H29 Ag F6 N4 O3 P'
_cod_original_formula_weight 854.50
_cod_original_formula_units_Z 4
_cod_original_cell_volume 3636.4(10)
_cod_original_sg_symbol_H-M Pban
_cod_database_code 7206714

loop_
_symmetry_equiv_pos_as_xyz
'x, y, z'
'-x+1/2, -y+1/2, z'
'-x+1/2, y, -z'
'x, -y+1/2, -z'
'-x, -y, -z'
'x-1/2, y-1/2, -z'
'x-1/2, -y, z'
'-x, y-1/2, z'

loop_
_atom_site_label
_atom_site_type_symbol
_atom_site_fract_x
_atom_site_fract_y
_atom_site_fract_z
_atom_site_U_iso_or_equiv
_atom_site_adp_type
_atom_site_occupancy
_atom_site_symmetry_multiplicity
_atom_site_calc_flag
_atom_site_refinement_flags
Ag1 Ag 0.7500 0.2500 0.38717(4) 0.0653(3) Uani 1 2 d S
C1 C 0.9394(3) 0.2348(3) 0.4326(3) 0.0408(11) Uani 1 1 d .
C2 C 0.9748(3) 0.2173(4) 0.3493(3) 0.0416(11) Uani 1 1 d .
C3 C 1.0549(3) 0.2391(4) 0.3385(4) 0.0591(15) Uani 1 1 d .
H3 H 1.0838 0.2653 0.3836 0.071 Uiso 1 1 calc R
C4 C 1.0907(4) 0.2218(5) 0.2608(4) 0.0721(18) Uani 1 1 d .
H4 H 1.1440 0.2359 0.2537 0.087 Uiso 1 1 calc R
C5 C 1.0484(4) 0.1841(5) 0.1943(3) 0.077(2) Uani 1 1 d .
H5 H 1.0732 0.1733 0.1419 0.093 Uiso 1 1 calc R
C6 C 0.9701(3) 0.1617(5) 0.2034(3) 0.0640(16) Uani 1 1 d .
H6 H 0.9422 0.1353 0.1576 0.077 Uiso 1 1 calc R
C7 C 0.9322(3) 0.1784(4) 0.2808(3) 0.0454(12) Uani 1 1 d .
C8 C 0.8173(3) 0.0854(4) 0.2423(3) 0.0617(15) Uani 1 1 d .
H8A H 0.8478 0.0258 0.2430 0.074 Uiso 1 1 calc R
H8B H 0.8134 0.1080 0.1836 0.074 Uiso 1 1 calc R
C9 C 0.7363(3) 0.0677(4) 0.2787(3) 0.0524(13) Uani 1 1 d .
C10 C 0.7265(4) 0.0276(5) 0.3597(4) 0.0656(16) Uani 1 1 d .
H10 H 0.7707 0.0107 0.3917 0.079 Uiso 1 1 calc R
C11 C 0.6525(4) 0.0124(4) 0.3932(4) 0.0650(16) Uani 1 1 d .
H11 H 0.6467 -0.0135 0.4478 0.078 Uiso 1 1 calc R
C12 C 0.5871(3) 0.0358(4) 0.3451(3) 0.0551(13) Uani 1 1 d .
C13 C 0.5953(3) 0.0749(4) 0.2638(4) 0.0658(16) Uani 1 1 d .
H13 H 0.5510 0.0901 0.2314 0.079 Uiso 1 1 calc R
C14 C 0.6700(3) 0.0909(5) 0.2315(3) 0.0657(16) Uani 1 1 d .
H14 H 0.6757 0.1177 0.1772 0.079 Uiso 1 1 calc R
C15 C 0.5080(4) 0.0218(4) 0.3791(4) 0.0668(18) Uani 1 1 d .
C16 C 0.5804(12) 0.4864(16) 1.0044(10) 0.171(7) Uani 1 1 d .
H16 H 0.6347 0.4763 1.0074 0.205 Uiso 1 1 calc R
C17 C 0.5315(12) 0.4177(13) 0.9699(8) 0.166(7) Uani 1 1 d .
H17 H 0.5535 0.3607 0.9486 0.199 Uiso 1 1 calc R
C18 C 0.4527(10) 0.4295(11) 0.9655(7) 0.160(5) Uani 1 1 d .
H18 H 0.4211 0.3809 0.9423 0.192 Uiso 1 1 calc R
C19 C 0.2500 0.2500 0.9134(7) 0.233(11) Uiso 1 2 d SD
H19 H 0.2500 0.2500 0.8538 0.280 Uiso 1 2 calc SR
C20 C 0.2508(12) 0.3368(4) 0.9561(2) 0.332(15) Uiso 1 1 d D
H20 H 0.2525 0.3950 0.9259 0.399 Uiso 1 1 calc R
F1 F 0.6841(3) 0.2495(3) 0.9297(3) 0.1258(18) Uani 1 1 d .
F2 F 0.7500 0.1357(4) 1.0000 0.113(2) Uani 1 2 d S
F3 F 0.2500 0.2500 0.6011(4) 0.117(3) Uani 1 2 d S
F4 F 0.3157(4) 0.1715(4) 0.4989(3) 0.145(2) Uani 1 1 d .
N1 N 0.8661(2) 0.2397(3) 0.4562(2) 0.0450(10) Uani 1 1 d .
N2 N 0.4460(4) 0.0127(4) 0.4057(4) 0.0850(17) Uani 1 1 d .
O1 O 0.9883(3) 0.2500 0.5000 0.0445(11) Uani 1 2 d S
O2 O 0.85444(19) 0.1579(3) 0.29497(19) 0.0519(9) Uani 1 1 d .
P1 P 0.7500 0.2500 1.0000 0.0684(9) Uani 1 4 d S
P2 P 0.2500 0.2500 0.5000 0.0601(8) Uani 1 4 d S

loop_
_atom_site_aniso_label
_atom_site_aniso_U_11
_atom_site_aniso_U_22
_atom_site_aniso_U_33
_atom_site_aniso_U_23
_atom_site_aniso_U_13
_atom_site_aniso_U_12
Ag1 0.0375(4) 0.1072(6) 0.0511(4) 0.000 0.000 0.0115(3)
C1 0.039(3) 0.041(3) 0.042(2) -0.005(2) -0.003(2) 0.000(2)
C2 0.037(2) 0.048(3) 0.041(2) -0.002(2) 0.006(2) 0.003(2)
C3 0.050(3) 0.082(4) 0.046(3) -0.008(3) 0.003(3) -0.001(3)
C4 0.049(3) 0.112(5) 0.056(3) -0.011(3) 0.013(3) -0.002(3)
C5 0.066(4) 0.121(6) 0.044(3) -0.013(4) 0.018(3) -0.005(4)
C6 0.059(3) 0.095(5) 0.037(3) -0.014(3) 0.004(3) -0.005(3)
C7 0.044(3) 0.054(3) 0.038(2) -0.004(2) -0.003(2) 0.002(2)
C8 0.062(3) 0.073(4) 0.050(3) -0.014(3) -0.006(3) -0.012(3)
C9 0.058(3) 0.052(3) 0.047(3) -0.004(3) -0.006(2) -0.013(3)
C10 0.063(4) 0.073(4) 0.061(3) 0.016(3) -0.011(3) 0.002(3)
C11 0.069(4) 0.069(4) 0.057(3) 0.014(3) 0.001(3) -0.006(3)
C12 0.062(3) 0.046(3) 0.057(3) -0.004(3) -0.005(3) -0.010(3)
C13 0.064(4) 0.077(4) 0.057(3) 0.005(3) -0.012(3) -0.010(3)
C14 0.068(4) 0.084(4) 0.045(3) 0.010(3) -0.009(3) -0.014(3)
C15 0.079(5) 0.054(4) 0.067(4) -0.002(3) -0.002(3) -0.015(3)
C16 0.180(16) 0.211(19) 0.123(11) 0.076(11) 0.048(10) 0.075(14)
C17 0.208(17) 0.189(15) 0.101(9) 0.064(9) 0.082(10) 0.111(13)
C18 0.193(15) 0.175(13) 0.112(7) 0.034(8) 0.061(8) 0.067(10)
F1 0.141(4) 0.135(4) 0.101(3) 0.005(3) -0.047(3) -0.001(3)
F2 0.112(5) 0.073(4) 0.155(6) 0.000 -0.009(4) 0.000
F3 0.082(4) 0.194(8) 0.077(4) 0.000 0.000 -0.004(4)
F4 0.141(5) 0.133(4) 0.161(5) 0.040(3) 0.041(3) 0.083(4)
N1 0.037(2) 0.058(3) 0.0397(19) -0.007(2) -0.0022(17) 0.0009(19)
N2 0.072(4) 0.087(4) 0.096(4) -0.008(3) 0.017(3) -0.024(3)
O1 0.036(2) 0.057(3) 0.040(2) -0.006(2) 0.000 0.000
O2 0.047(2) 0.065(2) 0.0438(18) -0.0148(17) -0.0022(15) -0.0064(18)
P1 0.080(2) 0.075(2) 0.0500(16) 0.000 0.000 0.000
P2 0.0456(15) 0.0545(17) 0.080(2) 0.000 0.000 0.000

loop_
_atom_type_symbol
_atom_type_description
_atom_type_scat_dispersion_real
_atom_type_scat_dispersion_imag
_atom_type_scat_source
C C 0.0033 0.0016 'International Tables Vol C Tables 4.2.6.8 and 6.1.1.4'
H H 0.0000 0.0000 'International Tables Vol C Tables 4.2.6.8 and 6.1.1.4'
N N 0.0061 0.0033 'International Tables Vol C Tables 4.2.6.8 and 6.1.1.4'
O O 0.0106 0.0060 'International Tables Vol C Tables 4.2.6.8 and 6.1.1.4'
F F 0.0171 0.0103 'International Tables Vol C Tables 4.2.6.8 and 6.1.1.4'
P P 0.1023 0.0942 'International Tables Vol C Tables 4.2.6.8 and 6.1.1.4'
Ag Ag -0.8971 1.1015 'International Tables Vol C Tables 4.2.6.8 and 6.1.1.4'

loop_
_geom_angle_atom_site_label_1
_geom_angle_atom_site_label_2
_geom_angle_atom_site_label_3
_geom_angle
_geom_angle_site_symmetry_1
_geom_angle_site_symmetry_3
N1 Ag1 N1 122.7(2) . 2_655
N1 C1 O1 110.9(4) . .
N1 C1 C2 131.2(4) . .
O1 C1 C2 117.9(4) . .
C7 C2 C3 119.4(4) . .
C7 C2 C1 122.4(4) . .
C3 C2 C1 118.2(5) . .
C4 C3 C2 119.8(5) . .
C4 C3 H3 120.1 . .
C2 C3 H3 120.1 . .
C5 C4 C3 120.3(6) . .
C5 C4 H4 119.8 . .
C3 C4 H4 119.8 . .
C4 C5 C6 121.0(5) . .
C4 C5 H5 119.5 . .
C6 C5 H5 119.5 . .
C5 C6 C7 120.1(5) . .
C5 C6 H6 120.0 . .
C7 C6 H6 120.0 . .
O2 C7 C6 123.6(4) . .
O2 C7 C2 117.0(4) . .
C6 C7 C2 119.5(4) . .
O2 C8 C9 107.2(4) . .
O2 C8 H8A 110.3 . .
C9 C8 H8A 110.3 . .
O2 C8 H8B 110.3 . .
C9 C8 H8B 110.3 . .
H8A C8 H8B 108.5 . .
C14 C9 C10 118.7(5) . .
C14 C9 C8 120.3(5) . .
C10 C9 C8 121.1(5) . .
C11 C10 C9 121.1(5) . .
C11 C10 H10 119.5 . .
C9 C10 H10 119.5 . .
C10 C11 C12 119.4(5) . .
C10 C11 H11 120.3 . .
C12 C11 H11 120.3 . .
C11 C12 C13 120.6(5) . .
C11 C12 C15 120.8(5) . .
C13 C12 C15 118.6(5) . .
C14 C13 C12 119.3(5) . .
C14 C13 H13 120.3 . .
C12 C13 H13 120.3 . .
C13 C14 C9 121.0(5) . .
C13 C14 H14 119.5 . .
C9 C14 H14 119.5 . .
N2 C15 C12 178.7(7) . .
C17 C16 C18 118.1(19) . 5_667
C17 C16 H16 121.0 . .
C18 C16 H16 121.0 5_667 .
C18 C17 C16 122.5(17) . .
C18 C17 H17 118.7 . .
C16 C17 H17 118.7 . .
C17 C18 C16 119.4(15) . 5_667
C17 C18 H18 120.3 . .
C16 C18 H18 120.3 5_667 .
C20 C19 C20 121.7(10) . 2
C20 C19 H19 119.2 . .
C20 C19 H19 119.2 2 .
C19 C20 C20 119.1(5) . 3_557
C19 C20 H20 120.4 . .
C20 C20 H20 120.4 3_557 .
C1 N1 N1 106.8(3) . 4_556
C1 N1 Ag1 134.8(3) . .
N1 N1 Ag1 117.20(12) 4_556 .
C1 O1 C1 104.6(5) . 4_556
C7 O2 C8 118.3(4) . .
F1 P1 F1 89.1(5) 3_657 2_655
F1 P1 F1 179.5(3) 3_657 .
F1 P1 F1 90.9(5) 2_655 .
F1 P1 F1 90.9(5) 3_657 4_557
F1 P1 F1 179.5(3) 2_655 4_557
F1 P1 F1 89.1(5) . 4_557
F1 P1 F2 89.74(17) 3_657 .
F1 P1 F2 90.26(17) 2_655 .
F1 P1 F2 89.74(17) . .
F1 P1 F2 90.26(17) 4_557 .
F1 P1 F2 90.26(17) 3_657 2_655
F1 P1 F2 89.74(17) 2_655 2_655
F1 P1 F2 90.26(17) . 2_655
F1 P1 F2 89.74(17) 4_557 2_655
F2 P1 F2 180.000(1) . 2_655
F4 P2 F4 178.8(3) 3_556 4_556
F4 P2 F4 88.3(5) 3_556 2
F4 P2 F4 91.7(5) 4_556 2
F4 P2 F4 91.7(5) 3_556 .
F4 P2 F4 88.3(5) 4_556 .
F4 P2 F4 178.8(3) 2 .
F4 P2 F3 90.61(17) 3_556 3_556
F4 P2 F3 90.61(17) 4_556 3_556
F4 P2 F3 89.39(17) 2 3_556
F4 P2 F3 89.39(17) . 3_556
F4 P2 F3 89.39(17) 3_556 .
F4 P2 F3 89.39(17) 4_556 .
F4 P2 F3 90.61(17) 2 .
F4 P2 F3 90.61(17) . .
F3 P2 F3 180.000(2) 3_556 .

loop_
_geom_bond_atom_site_label_1
_geom_bond_atom_site_label_2
_geom_bond_distance
_geom_bond_site_symmetry_2
Ag1 N1 2.247(4) .
Ag1 N1 2.247(4) 2_655
C1 N1 1.297(6) .
C1 O1 1.355(5) .
C1 C2 1.453(7) .
C2 C7 1.396(6) .
C2 C3 1.398(7) .
C3 C4 1.376(8) .
C3 H3 0.9300 .
C4 C5 1.365(8) .
C4 H4 0.9300 .
C5 C6 1.369(8) .
C5 H5 0.9300 .
C6 C7 1.386(6) .
C6 H6 0.9300 .
C7 O2 1.366(5) .
C8 O2 1.438(6) .
C8 C9 1.504(7) .
C8 H8A 0.9700 .
C8 H8B 0.9700 .
C9 C14 1.380(7) .
C9 C10 1.390(8) .
C10 C11 1.373(8) .
C10 H10 0.9300 .
C11 C12 1.377(7) .
C11 H11 0.9300 .
C12 C13 1.385(7) .
C12 C15 1.453(8) .
C13 C14 1.378(7) .
C13 H13 0.9300 .
C14 H14 0.9300 .
C15 N2 1.138(7) .
C16 C17 1.37(2) .
C16 C18 1.369(18) 5_667
C16 H16 0.9300 .
C17 C18 1.345(19) .
C17 H17 0.9300 .
C18 C16 1.369(19) 5_667
C18 H18 0.9300 .
C19 C20 1.367(5) .
C19 C20 1.367(5) 2
C19 H19 0.9300 .
C20 C20 1.371(7) 3_557
C20 H20 0.9300 .
F1 P1 1.566(5) .
F2 P1 1.573(6) .
F3 P2 1.578(6) .
F4 P2 1.550(5) .
N1 N1 1.395(8) 4_556
O1 C1 1.355(5) 4_556
P1 F1 1.566(5) 3_657
P1 F1 1.566(5) 2_655
P1 F1 1.566(5) 4_557
P1 F2 1.573(6) 2_655
P2 F4 1.550(5) 3_556
P2 F4 1.550(5) 4_556
P2 F4 1.550(5) 2
P2 F3 1.578(6) 3_556

loop_
_geom_torsion_atom_site_label_1
_geom_torsion_atom_site_label_2
_geom_torsion_atom_site_label_3
_geom_torsion_atom_site_label_4
_geom_torsion
_geom_torsion_site_symmetry_1
_geom_torsion_site_symmetry_4
N1 C1 C2 C7 -16.3(8) . .
O1 C1 C2 C7 164.4(4) . .
N1 C1 C2 C3 164.6(5) . .
O1 C1 C2 C3 -14.7(6) . .
C7 C2 C3 C4 -0.3(8) . .
C1 C2 C3 C4 178.8(5) . .
C2 C3 C4 C5 0.5(10) . .
C3 C4 C5 C6 -0.7(11) . .
C4 C5 C6 C7 0.8(11) . .
C5 C6 C7 O2 -179.8(6) . .
C5 C6 C7 C2 -0.6(9) . .
C3 C2 C7 O2 179.6(5) . .
C1 C2 C7 O2 0.5(7) . .
C3 C2 C7 C6 0.4(8) . .
C1 C2 C7 C6 -178.7(5) . .
O2 C8 C9 C14 115.3(6) . .
O2 C8 C9 C10 -65.1(7) . .
C14 C9 C10 C11 -1.0(9) . .
C8 C9 C10 C11 179.4(6) . .
C9 C10 C11 C12 1.1(9) . .
C10 C11 C12 C13 -0.3(9) . .
C10 C11 C12 C15 -179.2(6) . .
C11 C12 C13 C14 -0.5(9) . .
C15 C12 C13 C14 178.4(6) . .
C12 C13 C14 C9 0.6(9) . .
C10 C9 C14 C13 0.1(9) . .
C8 C9 C14 C13 179.8(5) . .
C11 C12 C15 N2 112(29) . .
C13 C12 C15 N2 -67(29) . .
C18 C16 C17 C18 -1(2) 5_667 .
C16 C17 C18 C16 1(2) . 5_667
C20 C19 C20 C20 -1(2) 2 3_557
O1 C1 N1 N1 0.6(6) . 4_556
C2 C1 N1 N1 -178.7(5) . 4_556
O1 C1 N1 Ag1 167.2(3) . .
C2 C1 N1 Ag1 -12.1(8) . .
N1 Ag1 N1 C1 -178.7(5) 2_655 .
N1 Ag1 N1 N1 -13.1(4) 2_655 4_556
N1 C1 O1 C1 -0.2(2) . 4_556
C2 C1 O1 C1 179.2(5) . 4_556
C6 C7 O2 C8 23.6(7) . .
C2 C7 O2 C8 -155.6(5) . .
C9 C8 O2 C7 172.6(4) . .
